data_2100021
loop_
_publ_author_name
'Richard E. Marsh'

_publ_section_title
;
 Space group <i>P</i>1: an update
;
_journal_issue 3
_journal_name_full 'Acta Crystallographica Section B'
_journal_page_first 359
_journal_page_last 359
_journal_paper_doi 10.1107/S0108768105009651
_journal_volume 61
_journal_year 2005
_chemical_formula_moiety 'C32 H42 O6 Ti2'
_chemical_formula_sum 'C32 H42 O6 Ti2'
_space_group_crystal_system monoclinic
_symmetry_space_group_name_H-M 'C 1 2 1'
_audit_creation_method CRYM
_cell_angle_alpha 90
_cell_angle_beta 132.93
_cell_angle_gamma 90
_cell_formula_units_Z 4
_cell_length_a 23.2475
_cell_length_b 7.9835
_cell_length_c 23.0970
_cell_volume 3138.678
_cod_data_source_file bk0148.cif
_cod_data_source_block BAPDOL
_cod_depositor_comments
;
  Added moiety chemical formula and Z value from Marsh (2005) paper.
  The summary chemical formula is calculated from moiety formula using
  AdHocParser
  (svn://www.crystallography.net/cod-tools/trunk/Formulae/AdHocParser.yp,
  revision 1441.)

  Andrius Merkys
  2013-11-11
;
_cod_original_sg_symbol_H-M 'C 2'
_cod_original_formula_sum 'not given'
_cod_database_code 2100021

loop_
_atom_site_label
_atom_site_fract_x
_atom_site_fract_y
_atom_site_fract_z
_atom_site_type_symbol
Ti1 0.02277 0.48917 -0.11670 Ti
O1 0.00543 0.58732 -0.05770 O
O2 -0.15165 0.63050 -0.15035 O
O3 -0.13250 0.86270 -0.08650 O
C1 0.04110 0.57120 -0.20275 C
C2 0.10005 0.64920 -0.13105 C
C3 0.06517 0.76318 -0.11725 C
C4 -0.01495 0.75640 -0.18070 C
C5 -0.03112 0.63877 -0.23435 C
C6 0.01318 0.19637 -0.15040 C
C7 -0.04888 0.27577 -0.21690 C
C8 -0.09588 0.33753 -0.20390 C
C9 -0.06180 0.28795 -0.12955 C
C10 0.00545 0.20495 -0.09460 C
C11 0.14485 0.41925 -0.01490 C
C12 -0.01870 0.72520 -0.04310 C
C13 -0.10780 0.72825 -0.09885 C
C14 -0.21692 0.89283 -0.14145 C
C15 -0.24467 0.85543 -0.10250 C
C16 -0.23000 1.07130 -0.16550 C
Ti2 -0.33907 1.94907 -0.45130 Ti
O4 -0.42340 1.85035 -0.47320 O
O5 -0.39652 1.83082 -0.33970 O
O6 -0.45570 1.58155 -0.37610 O
C17 -0.29858 2.19557 -0.37140 C
C18 -0.37852 2.18117 -0.41870 C
C19 -0.41442 2.20222 -0.49550 C
C20 -0.35517 2.23233 -0.49685 C
C21 -0.28485 2.22940 -0.42035 C
C22 -0.27985 1.67910 -0.40500 C
C23 -0.25125 1.76525 -0.34400 C
C24 -0.20725 1.89505 -0.33700 C
C25 -0.21200 1.87415 -0.39675 C
C26 -0.25550 1.74305 -0.43800 C
C27 -0.38943 1.92348 -0.57235 C
C28 -0.45510 1.71410 -0.46630 C
C29 -0.43222 1.72073 -0.38660 C
C30 -0.43183 1.55807 -0.29970 C
C31 -0.35693 1.46382 -0.24785 C
C32 -0.49865 1.47205 -0.31560 C
H1 0.04875 0.49425 -0.22450 H
H2 0.15125 0.62025 -0.09650 H
H3 0.09250 0.81800 -0.07000 H
H4 -0.05375 0.81025 -0.18850 H
H5 -0.07725 0.61525 -0.28300 H
H6 0.06725 0.18125 -0.12350 H
H7 -0.05725 0.29225 -0.25850 H
H8 -0.13900 0.39700 -0.23600 H
H9 -0.07925 0.30825 -0.10850 H
H10 0.04325 0.18675 -0.04850 H
H11 0.18125 0.54675 0.01500 H
H12 0.15950 0.33900 -0.03500 H
H13 0.13700 0.37100 0.00900 H
H14 -0.00575 0.82575 -0.05050 H
H15 -0.23700 0.81950 -0.18450 H
H16 -0.22500 0.78500 -0.08500 H
H17 -0.29000 0.86000 -0.14000 H
H18 -0.22750 0.96750 -0.06000 H
H19 -0.19500 1.06000 -0.18000 H
H20 -0.21750 1.13250 -0.13000 H
H21 -0.28500 1.10000 -0.21500 H
H22 -0.26550 2.16350 -0.31850 H
H23 -0.40050 2.15600 -0.39600 H
H24 -0.45975 2.20225 -0.53750 H
H25 -0.36425 2.24375 -0.55050 H
H26 -0.23075 2.25475 -0.40200 H
H27 -0.31425 1.58145 -0.42430 H
H28 -0.26750 1.72250 -0.32000 H
H29 -0.18025 1.97525 -0.29550 H
H30 -0.19300 1.91900 -0.41100 H
H31 -0.27875 1.74475 -0.49250 H
H32 -0.35325 1.95325 -0.57650 H
H33 -0.45125 1.99525 -0.61250 H
H34 -0.40175 1.77775 -0.58350 H
H35 -0.43650 1.62100 -0.46600 H
H36 -0.42900 1.66550 -0.28100 H
H37 -0.31650 1.52845 -0.24048 H
H38 -0.34040 1.44479 -0.19642 H
H39 -0.36429 1.35584 -0.27233 H
H40 -0.54573 1.54239 -0.35017 H
H41 -0.50892 1.36426 -0.34148 H
H42 -0.48503 1.45321 -0.26556 H
